data_2010825
loop_
_publ_author_name
'Seela, Frank'
'Zulauf, Matthias'
'Reuter, Hans'
'Kastner, Guido'

_publ_section_title
;
 7-Iodo-8-aza-7-deaza-2'-deoxyadenosine and
 7-bromo-8-aza-7-deaza-2'-deoxyadenosine
;
_journal_issue 4
_journal_name_full 'Acta Crystallographica Section C'
_journal_page_first 489
_journal_page_last 491
_journal_paper_doi 10.1107/S0108270100000780
_journal_volume 56
_journal_year 2000
_chemical_formula_sum 'C10 H12 I N5 O3'
_chemical_formula_weight 377.15
_chemical_name_systematic
;
4-amino-1-(2-deoxy-\b-D-erythro-pentofuranosyl)-
3-iodo-1H-pyrazolo[3,4-d]pyrimidine
;
_space_group_IT_number 4
_symmetry_cell_setting monoclinic
_symmetry_space_group_name_Hall 'P 2yb'
_symmetry_space_group_name_H-M 'P 1 21 1'
_audit_creation_method SHELXL97
_cell_angle_alpha 90.00
_cell_angle_beta 110.29(2)
_cell_angle_gamma 90.00
_cell_formula_units_Z 2
_cell_length_a 9.259(3)
_cell_length_b 7.2787(10)
_cell_length_c 9.767(3)
_cell_measurement_reflns_used 40
_cell_measurement_temperature 293(2)
_cell_measurement_theta_max 17.82
_cell_measurement_theta_min 5.08
_cell_volume 617.4(3)
_computing_cell_refinement XSCANS
_computing_data_collection 'XSCANS (Siemens, 1996)'
_computing_data_reduction 'SHELXTL (Sheldrick, 1997a)'
_computing_molecular_graphics SHELXTL
_computing_publication_material SHELXTL
_computing_structure_refinement 'SHELXL97 (Sheldrick, 1997b)'
_computing_structure_solution 'SHELXS97 (Sheldrick, 1997c)'
_diffrn_ambient_temperature 293(2)
_diffrn_measured_fraction_theta_full 1.000
_diffrn_measured_fraction_theta_max 1.000
_diffrn_measurement_device_type 'Siemens P4'
_diffrn_measurement_method '2\q/\w scans'
_diffrn_radiation_monochromator graphite
_diffrn_radiation_source 'fine-focus sealed tube'
_diffrn_radiation_type MoK\a
_diffrn_radiation_wavelength .71073
_diffrn_reflns_av_R_equivalents .020
_diffrn_reflns_av_sigmaI/netI .030
_diffrn_reflns_limit_h_max 11
_diffrn_reflns_limit_h_min -11
_diffrn_reflns_limit_k_max 9
_diffrn_reflns_limit_k_min -9
_diffrn_reflns_limit_l_max 12
_diffrn_reflns_limit_l_min -12
_diffrn_reflns_number 3057
_diffrn_reflns_theta_full 26.99
_diffrn_reflns_theta_max 26.99
_diffrn_reflns_theta_min 2.22
_diffrn_standards_decay_% none
_diffrn_standards_interval_count 97
_diffrn_standards_number 3
_exptl_absorpt_coefficient_mu 2.607
_exptl_absorpt_correction_T_max .704
_exptl_absorpt_correction_T_min .445
_exptl_absorpt_correction_type \y-scan
_exptl_absorpt_process_details 'SHELXTL (Sheldrick, 1997a)'
_exptl_crystal_colour colourless
_exptl_crystal_density_diffrn 2.029
_exptl_crystal_density_method 'not measured'
_exptl_crystal_description needle
_exptl_crystal_F_000 368
_exptl_crystal_size_max .55
_exptl_crystal_size_mid .15
_exptl_crystal_size_min .15
_refine_diff_density_max .633
_refine_diff_density_min -.649
_refine_ls_abs_structure_details 'Flack (1983)'
_refine_ls_abs_structure_Flack -.01(2)
_refine_ls_extinction_coef .0102(11)
_refine_ls_extinction_method 'SHELXL97 (Sheldrick, 1997b)'
_refine_ls_goodness_of_fit_ref 1.036
_refine_ls_hydrogen_treatment refU
_refine_ls_matrix_type full
_refine_ls_number_parameters 174
_refine_ls_number_reflns 2694
_refine_ls_number_restraints 1
_refine_ls_restrained_S_all 1.036
_refine_ls_R_factor_all .026
_refine_ls_R_factor_gt .026
_refine_ls_shift/su_max .001
_refine_ls_shift/su_mean .000
_refine_ls_structure_factor_coef Fsqd
_refine_ls_weighting_details 'calc w = 1/[\s^2^(Fo^2^)+(0.0411P)^2^+0.4360P] where P=(Fo^2^+2Fc^2^)/3'
_refine_ls_weighting_scheme calc
_refine_ls_wR_factor_ref .069
_reflns_number_gt 2668
_reflns_number_total 2694
_reflns_threshold_expression I>2\s(I)
_cod_data_source_file ln1089.cif
_cod_data_source_block I
_cod_depositor_comments
;
The following automatic conversions were performed:
'_symmetry_cell_setting' value 'Monoclinic' changed to 'monoclinic'
according to '/home/saulius/struct/CIF-dictionaries/cif_core.dic'
dictionary named 'cif_core.dic' version 2.4.1 from 2010-06-29.

Automatic conversion script
Id: cif_fix_enum 1527 2010-12-29 10:47:43Z saulius 

The following automatic conversions were performed:

'_symmetry_cell_setting' value 'Monoclinic' changed to 'monoclinic'
according to /home/saulius/struct/CIF-dictionaries/cif_core.dic
dictionary named 'cif_core.dic' version 2.4.1 from 2010-06-29.

Automatic conversion script
Id: cif_fix_values 1715 2011-07-08 13:25:40Z adriana 
;
_cod_original_sg_symbol_H-M 'P 21'
_cod_database_code 2010825
_cod_database_fobs_code 2010825

loop_
_symmetry_equiv_pos_as_xyz
'x, y, z'
'-x, y+1/2, -z'

loop_
_atom_site_label
_atom_site_fract_x
_atom_site_fract_y
_atom_site_fract_z
_atom_site_U_iso_or_equiv
_atom_site_adp_type
_atom_site_calc_flag
_atom_site_refinement_flags
_atom_site_occupancy
_atom_site_disorder_assembly
_atom_site_disorder_group
_atom_site_type_symbol
N1 -.0462(3) .5011(9) .3298(3) .0339(6) Uani d . 1 . . N
C2 .0909(4) .5121(14) .3087(3) .0364(7) Uani d . 1 . . C
H2 .0858 .5021 .2122 .039(3) Uiso calc R 1 . . H
N3 .2312(3) .5350(5) .4059(3) .0292(8) Uani d . 1 . . N
C4 .2281(4) .5398(4) .5436(3) .0231(8) Uani d . 1 . . C
C5 .0976(3) .5182(7) .5831(3) .0233(6) Uani d . 1 . . C
C6 -.0465(3) .5014(10) .4673(3) .0265(6) Uani d . 1 . . C
N6 -.1806(3) .4918(9) .4888(3) .0349(7) Uani d . 1 . . N
H61 -.2631 .4627 .4176 .039(3) Uiso d R 1 . . H
H62 -.1799 .5151 .5755 .039(3) Uiso d R 1 . . H
C7 .1545(4) .5305(7) .7374(3) .0254(9) Uani d . 1 . . C
I7 .030846(19) .50678(5) .876307(18) .03127(10) Uani d . 1 . . I
N8 .3052(3) .5582(4) .7894(3) .0273(7) Uani d . 1 . . N
N9 .3498(3) .5667(4) .6687(3) .0251(6) Uani d . 1 . . N
C1' .5137(4) .5883(5) .6842(4) .0227(6) Uani d . 1 . . C
H1' .5235 .6787 .6136 .039(3) Uiso calc R 1 . . H
C2' .6087(4) .6487(5) .8387(4) .0260(8) Uani d . 1 . . C
H2'1 .5486 .7263 .8796 .039(3) Uiso calc R 1 . . H
H2'2 .7001 .7150 .8402 .039(3) Uiso calc R 1 . . H
C3' .6511(3) .4680(4) .9225(3) .0233(8) Uani d . 1 . . C
H3' .5794 .4420 .9740 .039(3) Uiso calc R 1 . . H
O3' .8063(3) .4698(4) 1.0232(3) .0340(8) Uani d . 1 . . O
H3'1 .8086 .5177 1.0999 .039(3) Uiso calc R 1 . . H
C4' .6339(4) .3240(5) .8035(4) .0221(7) Uani d . 1 . . C
H4' .7360 .2736 .8167 .039(3) Uiso calc R 1 . . H
O4' .5780(3) .4185(4) .6637(3) .0249(5) Uani d . 1 . . O
C5' .5286(4) .1664(5) .8086(4) .0280(7) Uani d . 1 . . C
H5'1 .5736 .1015 .9003 .039(3) Uiso calc R 1 . . H
H5'2 .4305 .2162 .8061 .039(3) Uiso calc R 1 . . H
O5' .5021(3) .0393(4) .6918(3) .0335(7) Uani d . 1 . . O
H5' .5845 .0109 .6837 .039(3) Uiso calc R 1 . . H

loop_
_atom_site_aniso_label
_atom_site_aniso_U_11
_atom_site_aniso_U_22
_atom_site_aniso_U_33
_atom_site_aniso_U_12
_atom_site_aniso_U_13
_atom_site_aniso_U_23
N1 .0255(12) .0541(16) .0184(11) -.004(2) .0029(9) .003(2)
C2 .0323(16) .059(2) .0175(13) -.006(3) .0082(12) .000(3)
N3 .0238(12) .045(2) .0200(12) -.0032(13) .0088(10) -.0004(12)
C4 .0188(13) .032(2) .0169(13) .0019(11) .0041(11) .0013(11)
C5 .0172(12) .0337(15) .0179(11) -.0001(16) .0047(10) .0035(18)
C6 .0207(13) .0333(14) .0223(13) -.007(2) .0035(11) -.002(3)
N6 .0168(11) .061(2) .0252(12) -.006(2) .0053(9) -.002(2)
C7 .0171(12) .040(3) .0199(13) .0007(14) .0071(10) -.0021(15)
I7 .02131(12) .05438(15) .02086(12) -.00449(13) .01080(8) -.00330(14)
N8 .0165(13) .0488(19) .0173(12) .0009(11) .0068(10) -.0014(10)
N9 .0137(12) .0456(15) .0170(12) -.0018(10) .0065(10) -.0003(10)
C1' .0157(15) .0322(15) .0197(16) -.0003(13) .0055(14) .0013(12)
C2' .0183(17) .0337(18) .0242(18) -.0015(13) .0050(14) -.0048(14)
C3' .0159(13) .036(2) .0180(13) .0003(11) .0060(11) -.0006(12)
O3' .0194(10) .063(2) .0163(10) .0003(12) .0021(8) -.0037(11)
C4' .0168(15) .0320(16) .0174(15) -.0006(13) .0060(12) -.0004(13)
O4' .0241(13) .0360(11) .0180(11) .0059(10) .0115(10) .0008(9)
C5' .0235(16) .0342(17) .0278(17) -.0038(14) .0109(14) -.0030(13)
O5' .0262(11) .040(2) .0340(13) -.0067(10) .0096(10) -.0095(11)

loop_
_atom_type_symbol
_atom_type_description
_atom_type_scat_dispersion_real
_atom_type_scat_dispersion_imag
_atom_type_scat_source
C C .0033 .0016 'International Tables Vol C Tables 4.2.6.8 and 6.1.1.4'
H H .0000 .0000 'International Tables Vol C Tables 4.2.6.8 and 6.1.1.4'
N N .0061 .0033 'International Tables Vol C Tables 4.2.6.8 and 6.1.1.4'
O O .0106 .0060 'International Tables Vol C Tables 4.2.6.8 and 6.1.1.4'
I I -.4742 1.8119 'International Tables Vol C Tables 4.2.6.8 and 6.1.1.4'

loop_
_geom_angle_atom_site_label_1
_geom_angle_atom_site_label_2
_geom_angle_atom_site_label_3
_geom_angle
_geom_angle_publ_flag
C6 N1 C2 118.5(2) ?
N3 C2 N1 129.3(3) ?
N3 C2 H2 115.3 ?
N1 C2 H2 115.3 ?
C2 N3 C4 111.2(3) ?
N3 C4 N9 126.9(3) ?
N3 C4 C5 126.0(3) ?
N9 C4 C5 107.1(3) ?
C4 C5 C7 104.4(3) ?
C4 C5 C6 116.9(3) ?
C7 C5 C6 138.6(3) ?
N6 C6 N1 118.9(3) ?
N6 C6 C5 123.2(3) ?
N1 C6 C5 117.9(3) ?
C6 N6 H61 119.9 ?
C6 N6 H62 117.1 ?
H61 N6 H62 123.0 ?
N8 C7 C5 111.8(3) ?
N8 C7 I7 120.8(2) ?
C5 C7 I7 127.5(2) ?
C7 N8 N9 105.5(3) ?
C4 N9 N8 111.2(3) ?
C4 N9 C1' 127.5(3) yes
N8 N9 C1' 121.2(3) yes
O4' C1' N9 111.1(3) ?
O4' C1' C2' 105.4(3) ?
N9 C1' C2' 110.5(3) ?
O4' C1' H1' 109.9 ?
N9 C1' H1' 109.9 ?
C2' C1' H1' 109.9 ?
C1' C2' C3' 103.6(3) ?
C1' C2' H2'1 111.0 ?
C3' C2' H2'1 111.0 ?
C1' C2' H2'2 111.0 ?
C3' C2' H2'2 111.0 ?
H2'1 C2' H2'2 109.0 ?
O3' C3' C2' 111.8(3) ?
O3' C3' C4' 110.0(3) ?
C2' C3' C4' 104.1(3) ?
O3' C3' H3' 110.3 ?
C2' C3' H3' 110.3 ?
C4' C3' H3' 110.3 ?
C3' O3' H3'1 109.5 ?
O4' C4' C5' 111.4(3) ?
O4' C4' C3' 107.3(3) ?
C5' C4' C3' 113.0(3) ?
O4' C4' H4' 108.3 ?
C5' C4' H4' 108.3 ?
C3' C4' H4' 108.3 ?
C1' O4' C4' 108.1(3) ?
O5' C5' C4' 113.5(3) ?
O5' C5' H5'1 108.9 ?
C4' C5' H5'1 108.9 ?
O5' C5' H5'2 108.9 ?
C4' C5' H5'2 108.9 ?
H5'1 C5' H5'2 107.7 ?
C5' O5' H5' 109.5 ?

loop_
_geom_bond_atom_site_label_1
_geom_bond_atom_site_label_2
_geom_bond_site_symmetry_2
_geom_bond_distance
_geom_bond_publ_flag
N1 C6 . 1.344(4) ?
N1 C2 . 1.357(4) ?
C2 N3 . 1.327(4) ?
C2 H2 . .9300 ?
N3 C4 . 1.356(4) ?
C4 N9 . 1.359(4) ?
C4 C5 . 1.399(4) ?
C5 C7 . 1.416(4) ?
C5 C6 . 1.424(4) ?
C6 N6 . 1.331(4) ?
N6 H61 . .8620 ?
N6 H62 . .8615 ?
C7 N8 . 1.325(4) ?
C7 I7 . 2.064(3) ?
N8 N9 . 1.378(4) ?
N9 C1' . 1.480(4) yes
C1' O4' . 1.416(4) ?
C1' C2' . 1.524(5) ?
C1' H1' . .9800 ?
C2' C3' . 1.527(5) ?
C2' H2'1 . .9700 ?
C2' H2'2 . .9700 ?
C3' O3' . 1.432(4) ?
C3' C4' . 1.532(5) ?
C3' H3' . .9800 ?
O3' H3'1 . .8200 ?
C4' O4' . 1.454(4) ?
C4' C5' . 1.518(5) ?
C4' H4' . .9800 ?
C5' O5' . 1.423(4) ?
C5' H5'1 . .9700 ?
C5' H5'2 . .9700 ?
O5' H5' . .8200 ?

loop_
_geom_hbond_atom_site_label_D
_geom_hbond_atom_site_label_H
_geom_hbond_atom_site_label_A
_geom_hbond_site_symmetry_A
_geom_hbond_distance_DH
_geom_hbond_distance_HA
_geom_hbond_distance_DA
_geom_hbond_angle_DHA
N6 H61 O5' 2_556 .86 2.17 2.907(4) 143.2
N6 H62 I7 . .86 2.91 3.610(3) 139.7
O3' H3'1 N1 1_656 .82 2.18 2.837(4) 136.7
O5' H5' N3 2_646 .82 2.18 2.940(4) 154.5

loop_
_geom_torsion_atom_site_label_1
_geom_torsion_atom_site_label_2
_geom_torsion_atom_site_label_3
_geom_torsion_atom_site_label_4
_geom_torsion
_geom_torsion_publ_flag
C4 N9 C1' O4' -73.2(4) yes
C2' C3' C4' O4' -2.8(4) yes
C3' C4' C5' O5' 175.4(3) yes
N8 N9 C1' O4' 101.6(4) yes
C1' C2' C3' C4' 21.3(4) yes
C2' C1' O4' C4' 32.8(3) yes
C3' C4' O4' C1' -18.8(3) yes
O3' C3' C4' C5' 114.1(3) yes
O4' C4' C5' O5' 54.4(4) yes
C6 N1 C2 N3 -4.6(16) ?
N1 C2 N3 C4 2.7(13) ?
C2 N3 C4 N9 -177.9(6) ?
C2 N3 C4 C5 1.9(7) ?
N3 C4 C5 C7 178.9(4) ?
N9 C4 C5 C7 -1.3(5) ?
N3 C4 C5 C6 -4.3(7) ?
N9 C4 C5 C6 175.5(5) ?
C2 N1 C6 N6 179.6(6) ?
C2 N1 C6 C5 1.6(13) ?
C4 C5 C6 N6 -175.6(6) ?
C7 C5 C6 N6 -.3(13) ?
C4 C5 C6 N1 2.3(9) ?
C7 C5 C6 N1 177.6(7) ?
C4 C5 C7 N8 .3(6) ?
C6 C5 C7 N8 -175.4(7) ?
C4 C5 C7 I7 -178.8(3) ?
C6 C5 C7 I7 5.6(11) ?
C5 C7 N8 N9 .7(5) ?
I7 C7 N8 N9 179.9(3) ?
N3 C4 N9 N8 -178.3(3) ?
C5 C4 N9 N8 1.8(4) ?
N3 C4 N9 C1' -3.0(6) ?
C5 C4 N9 C1' 177.1(4) ?
C7 N8 N9 C4 -1.6(4) ?
C7 N8 N9 C1' -177.2(3) ?
C4 N9 C1' C2' 170.1(3) ?
N8 N9 C1' C2' -15.0(4) ?
O4' C1' C2' C3' -33.5(4) ?
N9 C1' C2' C3' 86.6(3) ?
C1' C2' C3' O3' 140.0(3) ?
O3' C3' C4' O4' -122.7(3) ?
C2' C3' C4' C5' -126.0(3) ?
N9 C1' O4' C4' -87.0(3) ?
C5' C4' O4' C1' 105.4(3) ?

loop_
_cod_related_entry_id
_cod_related_entry_database
_cod_related_entry_code
1 ChemSpider 9008707
